data_1549793
loop_
_publ_author_name
'El-Hiti, Gamal A.'
'Abdel-Wahab, Bakr F.'
'Alotaibi, Mohammad Hayal'
'Yousif, Emad'
'Hegazy, Amany S.'
'Kariuki, Benson M.'

_publ_section_title
;
 Sodium 1-(4-chlorophenyl)-5-methyl-1<i>H</i>-1,2,3-triazole-4-carboxylate
;
_journal_coeditor_code HB4252
_journal_issue 8
_journal_name_full IUCrData
_journal_page_first x181127
_journal_paper_doi 10.1107/S2414314618011276
_journal_volume 3
_journal_year 2018
_chemical_formula_iupac 'Na +, C10 H7 Cl N3 O2 -'
_chemical_formula_moiety 'Na +, C10 H7 Cl N3 O2 -'
_chemical_formula_sum 'C10 H7 Cl N3 Na O2'
_chemical_formula_weight 259.63
_chemical_name_systematic
;
Sodium 1-(4-chlorophenyl)-5-methyl-1<i>H</i>-1,2,3-triazole-4-carboxylate
;
_space_group_crystal_system monoclinic
_space_group_IT_number 14
_space_group_name_Hall '-P 2ybc'
_space_group_name_H-M_alt 'P 1 21/c 1'
_symmetry_space_group_name_Hall '-P 2ybc'
_symmetry_space_group_name_H-M 'P 1 21/c 1'
_atom_sites_solution_hydrogens geom
_atom_sites_solution_primary direct
_audit_creation_method SHELXL-2018/1
_cell_angle_alpha 90
_cell_angle_beta 92.711(7)
_cell_angle_gamma 90
_cell_formula_units_Z 4
_cell_length_a 11.6462(8)
_cell_length_b 6.3754(4)
_cell_length_c 14.7003(9)
_cell_measurement_reflns_used 2649
_cell_measurement_temperature 293(2)
_cell_measurement_theta_max 29.2160
_cell_measurement_theta_min 3.4650
_cell_volume 1090.26(12)
_computing_cell_refinement
;
CrysAlis PRO (Rigaku OD, 2015)
;
_computing_data_collection
;
CrysAlis PRO (Rigaku OD, 2015)
;
_computing_data_reduction
;
CrysAlis PRO (Rigaku OD, 2015)
;
_computing_molecular_graphics
;
ORTEP-3 for Windows (Farrugia, 2012) and WinGX (Farrugia, 2012)
;
_computing_publication_material
;
ORTEP-3 for Windows (Farrugia, 2012), WinGX (Farrugia, 2012) and
CHEMDRAW Ultra (Cambridge Soft, 2001)
;
_computing_structure_refinement
;
SHELXL2018 (Sheldrick, 2015)
;
_computing_structure_solution
;
SHELXS97 (Sheldrick, 2008)
;
_diffrn_ambient_temperature 293(2)
_diffrn_measured_fraction_theta_full 0.999
_diffrn_measured_fraction_theta_max 0.866
_diffrn_measurement_device_type 'Rigaku OD SuperNova Dual source diffractometer with an Atlas detector'
_diffrn_measurement_method '\w scans'
_diffrn_radiation_type MoK\a
_diffrn_radiation_wavelength 0.71073
_diffrn_reflns_av_R_equivalents 0.0298
_diffrn_reflns_limit_h_max 15
_diffrn_reflns_limit_h_min -14
_diffrn_reflns_limit_k_max 8
_diffrn_reflns_limit_k_min -8
_diffrn_reflns_limit_l_max 20
_diffrn_reflns_limit_l_min -20
_diffrn_reflns_number 8333
_diffrn_reflns_theta_full 25.242
_diffrn_reflns_theta_max 29.667
_diffrn_reflns_theta_min 3.210
_diffrn_standards_decay_% 0
_diffrn_standards_interval_count 0
_diffrn_standards_interval_time 0
_diffrn_standards_number 0
_exptl_absorpt_coefficient_mu 0.381
_exptl_absorpt_correction_T_max 1.000
_exptl_absorpt_correction_T_min 0.467
_exptl_absorpt_correction_type gaussian
_exptl_absorpt_process_details
;
(CrysAlis PRO; Rigaku OD, 2015)
;
_exptl_crystal_colour colourless
_exptl_crystal_density_diffrn 1.582
_exptl_crystal_description block
_exptl_crystal_F_000 528
_exptl_crystal_size_max 0.421
_exptl_crystal_size_mid 0.161
_exptl_crystal_size_min 0.074
_refine_diff_density_max 0.254
_refine_diff_density_min -0.401
_refine_ls_extinction_method none
_refine_ls_goodness_of_fit_ref 1.049
_refine_ls_hydrogen_treatment constr
_refine_ls_matrix_type full
_refine_ls_number_parameters 155
_refine_ls_number_reflns 2665
_refine_ls_number_restraints 0
_refine_ls_restrained_S_all 1.049
_refine_ls_R_factor_all 0.0708
_refine_ls_R_factor_gt 0.0445
_refine_ls_shift/su_max 0.000
_refine_ls_shift/su_mean 0.000
_refine_ls_structure_factor_coef Fsqd
_refine_ls_weighting_details 'w=1/[\s^2^(Fo^2^)+(0.0446P)^2^+0.2829P] where P=(Fo^2^+2Fc^2^)/3'
_refine_ls_weighting_scheme calc
_refine_ls_wR_factor_gt 0.0991
_refine_ls_wR_factor_ref 0.1152
_reflns_number_gt 1875
_reflns_number_total 2665
_reflns_threshold_expression 'I > 2\s(I)'
_cod_data_source_file hb4252sup1.cif
_cod_data_source_block I
_cod_database_code 1549793
_shelx_space_group_comment
;
The symmetry employed for this shelxl refinement is uniquely defined
by the following loop, which should always be used as a source of
symmetry information in preference to the above space-group names.
They are only intended as comments.
;
_shelx_estimated_absorpt_t_min 0.856
_shelx_estimated_absorpt_t_max 0.972

loop_
_space_group_symop_operation_xyz
'x, y, z'
'-x, y+1/2, -z+1/2'
'-x, -y, -z'
'x, -y-1/2, z-1/2'

loop_
_atom_site_type_symbol
_atom_site_label
_atom_site_fract_x
_atom_site_fract_y
_atom_site_fract_z
_atom_site_U_iso_or_equiv
_atom_site_adp_type
_atom_site_calc_flag
_atom_site_occupancy
C C1 0.08988(16) 0.5137(3) 0.64261(13) 0.0306(4) Uani d 1
C C2 0.12619(15) 0.6087(3) 0.55520(12) 0.0277(4) Uani d 1
C C3 0.19398(17) 0.5260(3) 0.48997(13) 0.0304(4) Uani d 1
C C4 0.2601(2) 0.3285(3) 0.48670(17) 0.0597(8) Uani d 1
H H4A 0.209664 0.215967 0.467891 0.090 Uiso calc 1
H H4B 0.294116 0.298547 0.546045 0.090 Uiso calc 1
H H4C 0.319562 0.342836 0.444051 0.090 Uiso calc 1
C C5 0.25655(16) 0.6837(3) 0.34347(13) 0.0302(4) Uani d 1
C C6 0.24624(18) 0.5191(3) 0.28293(14) 0.0378(5) Uani d 1
H H6 0.201366 0.403343 0.296042 0.045 Uiso calc 1
C C7 0.30294(19) 0.5273(4) 0.20265(14) 0.0448(6) Uani d 1
H H7 0.297119 0.416527 0.161513 0.054 Uiso calc 1
C C8 0.36800(18) 0.7002(4) 0.18405(14) 0.0421(5) Uani d 1
C C9 0.3785(2) 0.8660(4) 0.24377(15) 0.0481(6) Uani d 1
H H9 0.422407 0.982653 0.230039 0.058 Uiso calc 1
C C10 0.32262(19) 0.8562(3) 0.32453(15) 0.0429(5) Uani d 1
H H10 0.329600 0.965933 0.366091 0.052 Uiso calc 1
N N1 0.09199(14) 0.8041(2) 0.52889(11) 0.0337(4) Uani d 1
N N2 0.13405(15) 0.8474(2) 0.45008(11) 0.0355(4) Uani d 1
N N3 0.19683(13) 0.6783(2) 0.42611(10) 0.0292(4) Uani d 1
O O1 0.11449(14) 0.3261(2) 0.65583(10) 0.0469(4) Uani d 1
O O2 0.03699(12) 0.6316(2) 0.69418(9) 0.0406(4) Uani d 1
Cl Cl1 0.43802(6) 0.70889(13) 0.08201(4) 0.0687(3) Uani d 1
Na Na1 -0.01461(7) 0.49886(11) 0.83416(5) 0.0360(2) Uani d 1

loop_
_atom_site_aniso_label
_atom_site_aniso_U_11
_atom_site_aniso_U_22
_atom_site_aniso_U_33
_atom_site_aniso_U_12
_atom_site_aniso_U_13
_atom_site_aniso_U_23
C1 0.0339(11) 0.0277(10) 0.0310(10) -0.0038(8) 0.0085(9) 0.0010(8)
C2 0.0327(10) 0.0239(9) 0.0269(9) -0.0009(7) 0.0067(8) -0.0022(7)
C3 0.0376(11) 0.0241(9) 0.0303(10) -0.0014(7) 0.0100(9) 0.0016(8)
C4 0.0875(19) 0.0378(12) 0.0569(15) 0.0222(12) 0.0378(14) 0.0114(11)
C5 0.0345(10) 0.0332(9) 0.0234(9) 0.0004(8) 0.0067(8) -0.0006(8)
C6 0.0419(12) 0.0384(11) 0.0336(11) -0.0062(9) 0.0081(9) -0.0057(9)
C7 0.0498(14) 0.0542(13) 0.0310(11) 0.0016(10) 0.0075(10) -0.0134(10)
C8 0.0330(11) 0.0646(14) 0.0293(11) 0.0056(10) 0.0081(9) 0.0040(10)
C9 0.0502(14) 0.0527(13) 0.0425(13) -0.0119(11) 0.0142(11) 0.0075(11)
C10 0.0533(14) 0.0382(11) 0.0381(12) -0.0091(10) 0.0119(10) -0.0050(9)
N1 0.0462(10) 0.0287(8) 0.0271(8) 0.0056(7) 0.0107(7) 0.0023(7)
N2 0.0487(10) 0.0299(8) 0.0287(9) 0.0090(7) 0.0103(8) 0.0025(7)
N3 0.0363(9) 0.0265(8) 0.0253(8) 0.0013(6) 0.0079(7) -0.0016(6)
O1 0.0652(10) 0.0282(7) 0.0494(9) 0.0057(7) 0.0242(8) 0.0101(7)
O2 0.0584(9) 0.0334(7) 0.0318(7) 0.0055(7) 0.0205(7) 0.0019(6)
Cl1 0.0569(4) 0.1123(6) 0.0390(3) 0.0133(4) 0.0240(3) 0.0101(3)
Na1 0.0500(5) 0.0288(4) 0.0300(4) -0.0048(3) 0.0083(4) 0.0008(3)

loop_
_atom_type_symbol
_atom_type_description
_atom_type_scat_dispersion_real
_atom_type_scat_dispersion_imag
_atom_type_scat_source
C C 0.0033 0.0016 'International Tables Vol C Tables 4.2.6.8 and 6.1.1.4'
H H 0.0000 0.0000 'International Tables Vol C Tables 4.2.6.8 and 6.1.1.4'
N N 0.0061 0.0033 'International Tables Vol C Tables 4.2.6.8 and 6.1.1.4'
O O 0.0106 0.0060 'International Tables Vol C Tables 4.2.6.8 and 6.1.1.4'
Cl Cl 0.1484 0.1585 'International Tables Vol C Tables 4.2.6.8 and 6.1.1.4'
Na Na 0.0362 0.0249 'International Tables Vol C Tables 4.2.6.8 and 6.1.1.4'

loop_
_geom_angle_atom_site_label_1
_geom_angle_atom_site_label_2
_geom_angle_atom_site_label_3
_geom_angle_site_symmetry_1
_geom_angle_site_symmetry_3
_geom_angle
O1 C1 O2 . . 126.89(17)
O1 C1 C2 . . 116.76(16)
O2 C1 C2 . . 116.34(16)
O1 C1 Na1 . . 85.80(11)
O2 C1 Na1 . . 41.15(9)
C2 C1 Na1 . . 157.39(12)
N1 C2 C3 . . 108.84(15)
N1 C2 C1 . . 121.58(15)
C3 C2 C1 . . 129.59(17)
N3 C3 C2 . . 104.06(15)
N3 C3 C4 . . 124.00(16)
C2 C3 C4 . . 131.76(18)
C3 C4 H4A . . 109.5
C3 C4 H4B . . 109.5
H4A C4 H4B . . 109.5
C3 C4 H4C . . 109.5
H4A C4 H4C . . 109.5
H4B C4 H4C . . 109.5
C6 C5 C10 . . 120.64(17)
C6 C5 N3 . . 120.01(16)
C10 C5 N3 . . 119.33(16)
C5 C6 C7 . . 119.56(18)
C5 C6 H6 . . 120.2
C7 C6 H6 . . 120.2
C8 C7 C6 . . 119.43(19)
C8 C7 H7 . . 120.3
C6 C7 H7 . . 120.3
C7 C8 C9 . . 121.55(18)
C7 C8 Cl1 . . 118.84(17)
C9 C8 Cl1 . . 119.61(17)
C8 C9 C10 . . 118.82(19)
C8 C9 H9 . . 120.6
C10 C9 H9 . . 120.6
C5 C10 C9 . . 119.99(19)
C5 C10 H10 . . 120.0
C9 C10 H10 . . 120.0
N2 N1 C2 . . 109.17(14)
N2 N1 Na1 . 2_556 138.87(11)
C2 N1 Na1 . 2_556 109.24(11)
N1 N2 N3 . . 106.93(14)
N1 N2 Na1 . 4_575 113.55(12)
N3 N2 Na1 . 4_575 119.04(12)
C3 N3 N2 . . 111.00(14)
C3 N3 C5 . . 129.55(15)
N2 N3 C5 . . 119.42(14)
C1 O1 Na1 . 2_546 137.58(14)
C1 O2 Na1 . . 118.17(12)
C1 O2 Na1 . 2_556 122.42(11)
Na1 O2 Na1 . 2_556 118.64(6)
O2 Na1 O2 . 2_546 103.44(4)
O2 Na1 O1 . 2_556 83.35(5)
O2 Na1 O1 2_546 2_556 144.50(7)
O2 Na1 N1 . 2_546 169.72(6)
O2 Na1 N1 2_546 2_546 67.86(5)
O1 Na1 N1 2_556 2_546 100.58(5)
O2 Na1 N2 . 4_576 104.69(6)
O2 Na1 N2 2_546 4_576 123.69(6)
O1 Na1 N2 2_556 4_576 86.61(6)
N1 Na1 N2 2_546 4_576 85.11(5)
O2 Na1 C1 . . 20.68(5)
O2 Na1 C1 2_546 . 85.20(5)
O1 Na1 C1 2_556 . 103.90(5)
N1 Na1 C1 2_546 . 152.77(5)
N2 Na1 C1 4_576 . 107.94(5)
O2 Na1 Na1 . 2_546 73.40(4)
O2 Na1 Na1 2_546 2_546 30.25(3)
O1 Na1 Na1 2_556 2_546 140.89(6)
N1 Na1 Na1 2_546 2_546 98.11(4)
N2 Na1 Na1 4_576 2_546 129.16(5)
C1 Na1 Na1 . 2_546 55.00(4)
O2 Na1 Na1 . 2_556 31.12(4)
O2 Na1 Na1 2_546 2_556 132.42(5)
O1 Na1 Na1 2_556 2_556 53.76(3)
N1 Na1 Na1 2_546 2_556 154.32(4)
N2 Na1 Na1 4_576 2_556 91.80(4)
C1 Na1 Na1 . 2_556 51.60(4)
Na1 Na1 Na1 2_546 2_556 103.49(3)

loop_
_geom_bond_atom_site_label_1
_geom_bond_atom_site_label_2
_geom_bond_site_symmetry_2
_geom_bond_distance
_geom_bond_publ_flag
Na1 N1 2_546 2.5649(16) y
Na1 N2 4_576 2.5658(19) y
Na1 O1 2_556 2.3964(16) y
Na1 O2 . 2.3299(14) y
Na1 O2 2_546 2.3902(15) y
Na1 Na1 2_546 4.0595(9) ?
Na1 Na1 2_556 4.0595(9) ?
C1 O1 . 1.243(2) ?
C1 O2 . 1.250(2) ?
C1 C2 . 1.499(2) ?
C2 N1 . 1.359(2) ?
C2 C3 . 1.375(2) ?
C3 N3 . 1.352(2) ?
C3 C4 . 1.478(3) ?
C4 H4A . 0.9600 ?
C4 H4B . 0.9600 ?
C4 H4C . 0.9600 ?
C5 C6 . 1.377(3) ?
C5 C10 . 1.378(3) ?
C5 N3 . 1.429(2) ?
C6 C7 . 1.380(3) ?
C6 H6 . 0.9300 ?
C7 C8 . 1.373(3) ?
C7 H7 . 0.9300 ?
C8 C9 . 1.376(3) ?
C8 Cl1 . 1.742(2) ?
C9 C10 . 1.382(3) ?
C9 H9 . 0.9300 ?
C10 H10 . 0.9300 ?
N1 N2 . 1.308(2) ?
N2 N3 . 1.358(2) ?

loop_
_geom_hbond_atom_site_label_D
_geom_hbond_atom_site_label_H
_geom_hbond_atom_site_label_A
_geom_hbond_site_symmetry_A
_geom_hbond_distance_DH
_geom_hbond_distance_HA
_geom_hbond_distance_DA
_geom_hbond_angle_DHA
_geom_hbond_publ_flag
C4 H4A N2 1_545 0.96 2.52 3.432(3) 159 yes

_cod_database_fobs_code 1549793
